data_1517610
loop_
_publ_author_name
'Niamh R. Kelly'
'Sandrine Goetz'
'Chris S. Hawes'
'Paul E. Kruger'

_publ_section_title
;
 Acid directed in situ oxidation and decarboxylation of 4,4',6,6'-
 tetra-methyl-2,2'-bipyridine: Synthesis and structural characterisation
 of 4,4',6-tri-carboxy-2,2'-bipyridine and its copper(II) coordination
 polymer
;
_journal_name_full
;
Inorganica Chimica Acta
;
_journal_page_first 102
_journal_page_last 109
_journal_volume 403
_journal_year 2013
_chemical_formula_moiety 'C13 H9 N2 O6, N O3, H2 O'
_chemical_formula_sum 'C13 H11 N3 O10'
_chemical_formula_weight 369.25
_space_group_crystal_system monoclinic
_space_group_IT_number 14
_space_group_name_Hall '-P 2ybc'
_space_group_name_H-M_alt 'P 1 21/c 1'
_symmetry_space_group_name_Hall '-P 2ybc'
_symmetry_space_group_name_H-M 'P 1 21/c 1'
_atom_sites_solution_hydrogens geom
_atom_sites_solution_primary direct
_atom_sites_solution_secondary difmap
_cell_angle_alpha 90.00
_cell_angle_beta 95.672(2)
_cell_angle_gamma 90.00
_cell_formula_units_Z 4
_cell_length_a 9.0411(7)
_cell_length_b 25.0890(19)
_cell_length_c 6.5439(5)
_cell_measurement_temperature 153(2)
_cell_volume 1477.1(2)
_computing_cell_refinement 'Bruker SMART'
_computing_data_collection 'Bruker SMART'
_computing_data_reduction 'Bruker SAINT'
_computing_molecular_graphics
;
O. V. Dolomanov, L. J. Bourhis, R. J. Gildea, J. A. K. Howard and H. Puschmann,
OLEX2: a complete structure solution, refinement and analysis program.
J. Appl. Cryst. (2009). 42, 339-341.
;
_computing_publication_material
;
O. V. Dolomanov, L. J. Bourhis, R. J. Gildea, J. A. K. Howard and H. Puschmann,
OLEX2: a complete structure solution, refinement and analysis program.
J. Appl. Cryst. (2009). 42, 339-341.
;
_computing_structure_refinement 'SHELXTL version 5.1 (Sheldrick, 1998)'
_computing_structure_solution 'SHELXTL version 5.1 (Sheldrick, 1998)'
_diffrn_ambient_temperature 153(2)
_diffrn_measured_fraction_theta_full 1.000
_diffrn_measured_fraction_theta_max 1.000
_diffrn_measurement_device_type 'Bruker SMART APEX CCD'
_diffrn_measurement_method 'omega scans'
_diffrn_radiation_monochromator graphite
_diffrn_radiation_type MoK\a
_diffrn_radiation_wavelength 0.71073
_diffrn_reflns_av_R_equivalents 0.0522
_diffrn_reflns_av_unetI/netI 0.0434
_diffrn_reflns_limit_h_max 10
_diffrn_reflns_limit_h_min -10
_diffrn_reflns_limit_k_max 29
_diffrn_reflns_limit_k_min -29
_diffrn_reflns_limit_l_max 7
_diffrn_reflns_limit_l_min -7
_diffrn_reflns_number 11608
_diffrn_reflns_theta_full 25.00
_diffrn_reflns_theta_max 25.00
_diffrn_reflns_theta_min 1.62
_diffrn_source 'fine-focus sealed tube'
_exptl_absorpt_coefficient_mu 0.146
_exptl_absorpt_correction_type none
_exptl_crystal_colour colourless
_exptl_crystal_density_diffrn 1.660
_exptl_crystal_density_method 'not measured'
_exptl_crystal_description plate
_exptl_crystal_F_000 760
_exptl_crystal_size_max 0.24
_exptl_crystal_size_mid 0.14
_exptl_crystal_size_min 0.04
_refine_diff_density_max 0.632
_refine_diff_density_min -0.501
_refine_diff_density_rms 0.074
_refine_ls_extinction_method none
_refine_ls_goodness_of_fit_ref 1.214
_refine_ls_hydrogen_treatment mixed
_refine_ls_matrix_type full
_refine_ls_number_parameters 253
_refine_ls_number_reflns 2592
_refine_ls_number_restraints 11
_refine_ls_restrained_S_all 1.212
_refine_ls_R_factor_all 0.0962
_refine_ls_R_factor_gt 0.0762
_refine_ls_shift/su_max 0.001
_refine_ls_shift/su_mean 0.000
_refine_ls_structure_factor_coef Fsqd
_refine_ls_weighting_details 'calc w=1/[\s^2^(Fo^2^)+(0.0482P)^2^+2.8284P] where P=(Fo^2^+2Fc^2^)/3'
_refine_ls_weighting_scheme calc
_refine_ls_wR_factor_gt 0.1488
_refine_ls_wR_factor_ref 0.1568
_reflns_number_gt 2143
_reflns_number_total 2592
_reflns_threshold_expression >2sigma(I)
_cod_data_source_file ICA-2013-403-102-109-2.cif
_cod_data_source_block 2
_cod_database_code 1517610

loop_
_space_group_symop_id
_space_group_symop_operation_xyz
1 'x, y, z'
2 '-x, y+1/2, -z+1/2'
3 '-x, -y, -z'
4 'x, -y-1/2, z-1/2'

loop_
_atom_site_label
_atom_site_type_symbol
_atom_site_fract_x
_atom_site_fract_y
_atom_site_fract_z
_atom_site_U_iso_or_equiv
_atom_site_adp_type
_atom_site_occupancy
_atom_site_symmetry_multiplicity
_atom_site_calc_flag
_atom_site_refinement_flags
N1 N 0.8487(3) 0.67469(12) 0.8756(5) 0.0163(7) Uani 1 1 d D
H1A H 0.805(3) 0.7034(9) 0.873(6) 0.020 Uiso 1 1 d D
C1 C 0.9905(4) 0.67207(15) 0.9469(5) 0.0165(8) Uani 1 1 d D
C2 C 1.0734(4) 0.62627(15) 0.9365(6) 0.0185(8) Uani 1 1 d .
H2A H 1.1750 0.6255 0.9898 0.022 Uiso 1 1 calc R
C3 C 1.0061(4) 0.58143(15) 0.8470(5) 0.0156(8) Uani 1 1 d .
C4 C 0.8574(4) 0.58378(14) 0.7731(5) 0.0164(8) Uani 1 1 d .
H4A H 0.8080 0.5535 0.7121 0.020 Uiso 1 1 calc R
C5 C 0.7823(4) 0.63147(14) 0.7903(5) 0.0143(8) Uani 1 1 d .
C6 C 0.6241(4) 0.63849(14) 0.7116(5) 0.0143(8) Uani 1 1 d .
C7 C 0.5323(4) 0.59918(14) 0.6229(5) 0.0148(8) Uani 1 1 d .
H7A H 0.5686 0.5639 0.6109 0.018 Uiso 1 1 calc R
C8 C 0.3867(4) 0.61145(14) 0.5513(5) 0.0157(8) Uani 1 1 d .
C9 C 0.3323(4) 0.66235(15) 0.5730(6) 0.0192(8) Uani 1 1 d .
H9A H 0.2316 0.6707 0.5292 0.023 Uiso 1 1 calc R
C10 C 0.4278(4) 0.70055(15) 0.6597(6) 0.0205(9) Uani 1 1 d .
H10A H 0.3939 0.7360 0.6746 0.025 Uiso 1 1 calc R
N2 N 0.5680(3) 0.68778(12) 0.7227(5) 0.0177(7) Uani 1 1 d D
H2 H 0.625(4) 0.7125(12) 0.761(6) 0.021 Uiso 1 1 d D
C11 C 0.2940(4) 0.56839(15) 0.4422(6) 0.0175(8) Uani 1 1 d .
O1 O 0.1513(3) 0.57967(11) 0.4263(4) 0.0215(6) Uani 1 1 d D
H1 H 0.099(4) 0.5563(13) 0.363(6) 0.026 Uiso 1 1 d D
O2 O 0.3480(3) 0.52883(10) 0.3749(4) 0.0257(7) Uani 1 1 d .
C12 C 1.0922(4) 0.53079(15) 0.8279(5) 0.0171(8) Uani 1 1 d .
O3 O 1.0365(3) 0.48980(10) 0.7598(4) 0.0213(6) Uani 1 1 d .
O4 O 1.2328(3) 0.53636(10) 0.8904(4) 0.0236(7) Uani 1 1 d D
H4 H 1.281(4) 0.5083(11) 0.881(7) 0.028 Uiso 1 1 d D
C13 C 1.0645(5) 0.72029(16) 1.0460(6) 0.0252(9) Uani 1 1 d .
O5 O 1.1883(3) 0.71734(12) 1.1351(5) 0.0365(8) Uani 1 1 d .
O6 O 0.9923(3) 0.76606(11) 1.0294(5) 0.0295(7) Uani 1 1 d .
N3 N 0.6750(4) 0.82395(13) 0.7656(5) 0.0251(8) Uani 1 1 d .
O8 O 0.5500(3) 0.82612(12) 0.6711(5) 0.0364(8) Uani 1 1 d .
O9 O 0.7218(3) 0.77972(11) 0.8400(5) 0.0308(7) Uani 1 1 d .
O10 O 0.7568(3) 0.86427(11) 0.7919(4) 0.0294(7) Uani 1 1 d .
O1W O 1.3940(3) 0.45431(11) 0.8732(5) 0.0298(7) Uani 1 1 d D
H1W1 H 1.357(4) 0.4250(11) 0.831(7) 0.036 Uiso 1 1 d D
H2W1 H 1.472(3) 0.4588(17) 0.814(6) 0.036 Uiso 1 1 d D

loop_
_atom_site_aniso_label
_atom_site_aniso_U_11
_atom_site_aniso_U_22
_atom_site_aniso_U_33
_atom_site_aniso_U_23
_atom_site_aniso_U_13
_atom_site_aniso_U_12
N1 0.0147(17) 0.0126(16) 0.0218(17) 0.0009(13) 0.0027(14) -0.0004(13)
C1 0.0139(19) 0.021(2) 0.0150(19) -0.0010(15) 0.0030(15) -0.0015(15)
C2 0.0125(19) 0.026(2) 0.0163(19) 0.0024(16) -0.0001(15) -0.0028(16)
C3 0.0154(18) 0.021(2) 0.0099(18) 0.0032(15) 0.0003(14) -0.0018(16)
C4 0.0150(19) 0.0173(19) 0.0169(19) 0.0010(15) 0.0009(15) -0.0053(15)
C5 0.0154(19) 0.0173(19) 0.0105(18) 0.0017(14) 0.0022(14) -0.0026(15)
C6 0.0152(19) 0.0157(18) 0.0124(18) 0.0009(15) 0.0024(15) 0.0024(15)
C7 0.0140(19) 0.0154(18) 0.0150(19) 0.0012(15) 0.0021(15) 0.0020(15)
C8 0.0146(19) 0.0196(19) 0.0131(19) 0.0015(15) 0.0028(15) -0.0009(15)
C9 0.0130(19) 0.021(2) 0.023(2) 0.0018(16) -0.0009(16) 0.0018(16)
C10 0.021(2) 0.0161(19) 0.024(2) -0.0019(16) -0.0009(17) 0.0066(16)
N2 0.0146(17) 0.0161(17) 0.0222(17) -0.0023(14) 0.0008(14) -0.0034(13)
C11 0.016(2) 0.020(2) 0.0162(19) 0.0034(16) -0.0002(16) -0.0010(16)
O1 0.0127(14) 0.0245(15) 0.0260(15) -0.0065(12) -0.0046(11) -0.0025(11)
O2 0.0177(14) 0.0202(15) 0.0384(17) -0.0095(13) -0.0020(12) 0.0015(12)
C12 0.0143(19) 0.023(2) 0.0134(19) 0.0052(16) -0.0012(15) -0.0015(16)
O3 0.0161(14) 0.0167(14) 0.0301(16) -0.0043(12) -0.0021(12) -0.0012(11)
O4 0.0133(14) 0.0194(15) 0.0363(17) -0.0023(13) -0.0057(12) 0.0042(11)
C13 0.024(2) 0.027(2) 0.025(2) -0.0017(18) 0.0049(19) -0.0061(18)
O5 0.0267(18) 0.0334(17) 0.047(2) -0.0021(15) -0.0092(15) -0.0039(14)
O6 0.0269(16) 0.0202(15) 0.0409(18) -0.0089(13) 0.0018(13) -0.0024(12)
N3 0.033(2) 0.0213(18) 0.0220(18) -0.0042(15) 0.0072(16) 0.0010(16)
O8 0.0313(18) 0.0386(19) 0.0379(18) 0.0023(15) -0.0043(15) 0.0040(14)
O9 0.0326(17) 0.0144(15) 0.0437(18) 0.0001(13) -0.0057(14) 0.0002(12)
O10 0.0384(18) 0.0189(15) 0.0316(17) -0.0033(13) 0.0078(14) -0.0085(13)
O1W 0.0230(16) 0.0209(15) 0.047(2) -0.0064(14) 0.0077(14) 0.0004(13)

loop_
_atom_type_symbol
_atom_type_description
_atom_type_scat_dispersion_real
_atom_type_scat_dispersion_imag
_atom_type_scat_source
C C 0.0033 0.0016 'International Tables Vol C Tables 4.2.6.8 and 6.1.1.4'
H H 0.0000 0.0000 'International Tables Vol C Tables 4.2.6.8 and 6.1.1.4'
N N 0.0061 0.0033 'International Tables Vol C Tables 4.2.6.8 and 6.1.1.4'
O O 0.0106 0.0060 'International Tables Vol C Tables 4.2.6.8 and 6.1.1.4'

loop_
_geom_angle_atom_site_label_1
_geom_angle_atom_site_label_2
_geom_angle_atom_site_label_3
_geom_angle
C1 N1 C5 119.2(3)
N1 C1 C2 122.5(3)
N1 C1 C13 119.3(3)
C2 C1 C13 118.2(3)
C1 C2 C3 118.8(3)
C2 C3 C4 119.0(3)
C2 C3 C12 120.9(3)
C4 C3 C12 120.0(3)
C3 C4 C5 118.4(3)
N1 C5 C4 122.1(3)
N1 C5 C6 115.3(3)
C4 C5 C6 122.6(3)
C7 C6 C5 125.5(3)
N2 C6 C5 116.6(3)
N2 C6 C7 117.8(3)
C6 C7 C8 119.6(3)
C7 C8 C11 117.8(3)
C9 C8 C7 120.4(3)
C9 C8 C11 121.7(3)
C10 C9 C8 118.1(3)
N2 C10 C9 120.0(3)
C10 N2 C6 123.9(3)
O1 C11 C8 112.3(3)
O2 C11 C8 122.5(3)
O2 C11 O1 125.2(3)
O3 C12 C3 123.3(3)
O3 C12 O4 124.3(3)
O4 C12 C3 112.4(3)
O5 C13 C1 120.7(4)
O5 C13 O6 121.2(4)
O6 C13 C1 118.1(3)
O8 N3 O9 119.0(3)
O8 N3 O10 122.1(3)
O10 N3 O9 118.9(3)

loop_
_geom_bond_atom_site_label_1
_geom_bond_atom_site_label_2
_geom_bond_distance
N1 C1 1.322(5)
N1 C5 1.335(5)
C1 C2 1.378(5)
C1 C13 1.499(5)
C2 C3 1.381(5)
C3 C4 1.385(5)
C3 C12 1.502(5)
C4 C5 1.386(5)
C5 C6 1.482(5)
C6 C7 1.379(5)
C6 N2 1.341(5)
C7 C8 1.388(5)
C8 C9 1.381(5)
C8 C11 1.504(5)
C9 C10 1.375(5)
C10 N2 1.333(5)
C11 O1 1.315(4)
C11 O2 1.208(4)
C12 O3 1.210(4)
C12 O4 1.303(4)
C13 O5 1.212(5)
C13 O6 1.320(5)
N3 O8 1.235(4)
N3 O9 1.267(4)
N3 O10 1.255(4)

loop_
_geom_hbond_atom_site_label_D
_geom_hbond_atom_site_label_H
_geom_hbond_atom_site_label_A
_geom_hbond_distance_DH
_geom_hbond_distance_HA
_geom_hbond_distance_DA
_geom_hbond_angle_DHA
_geom_hbond_site_symmetry_A
N1 H1A O9 0.821(15) 2.061(17) 2.874(4) 171(4) .
N2 H2 O9 0.829(16) 1.946(18) 2.763(4) 168(4) .
O1 H1 O3 0.837(16) 1.814(17) 2.645(3) 172(4) 3_666
O4 H4 O1W 0.836(16) 1.698(17) 2.531(4) 175(5) .
O1W H1W1 O8 0.844(15) 2.62(3) 3.273(4) 135(4) 2_746
O1W H1W1 O10 0.844(15) 1.964(17) 2.799(4) 170(4) 2_746
O1W H2W1 O2 0.844(15) 2.163(17) 3.001(4) 172(4) 3_766

loop_
_geom_torsion_atom_site_label_1
_geom_torsion_atom_site_label_2
_geom_torsion_atom_site_label_3
_geom_torsion_atom_site_label_4
_geom_torsion
N1 C1 C2 C3 0.4(6)
N1 C1 C13 O5 170.8(4)
N1 C1 C13 O6 -10.6(5)
N1 C5 C6 C7 -178.1(3)
N1 C5 C6 N2 4.0(5)
C1 N1 C5 C4 -0.3(5)
C1 N1 C5 C6 -179.0(3)
C1 C2 C3 C4 -0.8(5)
C1 C2 C3 C12 178.8(3)
C2 C1 C13 O5 -8.4(6)
C2 C1 C13 O6 170.3(4)
C2 C3 C4 C5 0.6(5)
C2 C3 C12 O3 176.3(4)
C2 C3 C12 O4 -4.5(5)
C3 C4 C5 N1 -0.1(5)
C3 C4 C5 C6 178.5(3)
C4 C3 C12 O3 -4.1(5)
C4 C3 C12 O4 175.1(3)
C4 C5 C6 C7 3.2(6)
C4 C5 C6 N2 -174.7(3)
C5 N1 C1 C2 0.2(5)
C5 N1 C1 C13 -179.0(3)
C5 C6 C7 C8 -178.6(3)
C5 C6 N2 C10 -179.6(3)
C6 C7 C8 C9 -1.6(5)
C6 C7 C8 C11 175.7(3)
C7 C6 N2 C10 2.4(5)
C7 C8 C9 C10 2.5(5)
C7 C8 C11 O1 164.4(3)
C7 C8 C11 O2 -16.9(5)
C8 C9 C10 N2 -0.9(6)
C9 C8 C11 O1 -18.4(5)
C9 C8 C11 O2 160.3(4)
C9 C10 N2 C6 -1.5(6)
N2 C6 C7 C8 -0.8(5)
C11 C8 C9 C10 -174.7(3)
C12 C3 C4 C5 -178.9(3)
C13 C1 C2 C3 179.5(3)
